data_7120959
loop_
_publ_author_name
'Urwin, Stephanie J.'
'Nichol, Gary S.'
'Cowley, Michael J.'

_publ_section_title
;
 Aluminium-mediated carbon-carbon coupling of an isonitrile.
;
_journal_issue 4
_journal_name_full 'Chemical communications (Cambridge, England)'
_journal_page_first 378
_journal_page_last 380
_journal_paper_doi 10.1039/c7cc08415c
_journal_volume 54
_journal_year 2018
_chemical_formula_moiety 'C48 H50 Al2'
_chemical_formula_sum 'C48 H50 Al2'
_chemical_formula_weight 680.84
_space_group_crystal_system triclinic
_space_group_IT_number 2
_space_group_name_Hall '-P 1'
_space_group_name_H-M_alt 'P -1'
_symmetry_space_group_name_Hall '-P 1'
_symmetry_space_group_name_H-M 'P -1'
_atom_sites_solution_hydrogens geom
_atom_sites_solution_primary direct
_audit_creation_date 2016-12-06
_audit_creation_method
;
Olex2 1.2-beta
(compiled 2016.11.30 svn.r3356 for OlexSys, GUI svn.r5269)
;
_audit_update_record
;
2017-11-01 deposited with the CCDC.
2017-12-07 downloaded from the CCDC.
;
_cell_angle_alpha 99.424(2)
_cell_angle_beta 98.234(2)
_cell_angle_gamma 111.443(3)
_cell_formula_units_Z 2
_cell_length_a 11.0642(4)
_cell_length_b 11.5289(4)
_cell_length_c 16.8850(4)
_cell_measurement_reflns_used 11439
_cell_measurement_temperature 120.0
_cell_measurement_theta_max 75.9040
_cell_measurement_theta_min 4.2140
_cell_volume 1928.70(12)
_computing_cell_refinement 'CrysAlisPro 1.171.38.43h (Rigaku OD, 2015)'
_computing_data_collection 'CrysAlisPro 1.171.38.43h (Rigaku OD, 2015)'
_computing_data_reduction 'CrysAlisPro 1.171.38.43h (Rigaku OD, 2015)'
_computing_molecular_graphics 'Olex2 (Dolomanov et al., 2009)'
_computing_publication_material 'Olex2 (Dolomanov et al., 2009)'
_computing_structure_refinement 'ShelXL (Sheldrick, 2015)'
_computing_structure_solution 'ShelXS (Sheldrick, 2008)'
_diffrn_ambient_environment N~2~
_diffrn_ambient_temperature 120.0
_diffrn_detector 'CCD plate'
_diffrn_detector_area_resol_mean 5.1574
_diffrn_detector_type Atlas
_diffrn_measured_fraction_theta_full 0.9999
_diffrn_measured_fraction_theta_max 0.9803
_diffrn_measurement_details
;
List of Runs (angles in degrees, time in seconds):

  # Type    Start    End  Width  t~exp~   \w     \q     \k     \f   Frames
#--------------------------------------------------------------------------
  1  \w    -96.00  -2.00   1.00    2.00    --  -43.17 125.00   0.00   94
  2  \w   -122.00  -6.00   1.00    2.00    --  -43.17 -19.00 -90.00  116
  3  \w   -116.00 -21.00   1.00    2.00    --  -43.17 -38.00-150.00   95
  4  \w      1.00  83.00   1.00    2.00    --   43.17 -99.00-180.00   82
  5  \w     23.00  98.00   1.00    2.00    --   43.17-125.00 -90.00   75
  6  \w     41.00 139.00   1.00    8.00    --  111.00 -61.00 -30.00   98
  7  \w     40.00 135.00   1.00    8.00    --  111.00 -45.00 120.00   95
  8  \w     87.00 178.00   1.00    8.00    --  111.00  45.00-150.00   91
  9  \w     31.00 156.00   1.00    8.00    --  111.00 -15.00 -60.00  125
 10  \w     87.00 178.00   1.00    8.00    --  111.00  45.00 -60.00   91
 11  \w     39.00 121.00   1.00    8.00    --  111.00-125.00  30.00   82
 12  \w     30.00 109.00   1.00    8.00    --  111.00 -94.00-180.00   79
 13  \w     87.00 178.00   1.00    8.00    --  111.00  45.00 120.00   91
 14  \w     30.00 109.00   1.00    8.00    --  111.00 -94.00 -90.00   79
 15  \w     30.00 109.00   1.00    8.00    --  111.00 -94.00  60.00   79
 16  \w     41.00 139.00   1.00    8.00    --  111.00 -61.00-120.00   98
 17  \w     39.00 121.00   1.00    8.00    --  111.00-125.00-180.00   82
 18  \w    -66.00  29.00   1.00    2.00    --  -43.17  38.00   0.00   95
 19  \w   -113.00 -17.00   1.00    2.00    --  -43.17 -57.00 150.00   96
 20  \w   -113.00 -17.00   1.00    2.00    --  -43.17 -57.00  60.00   96
 21  \w     12.00 117.00   1.00    2.00    --   43.17  77.00   0.00  105
 22  \w     12.00 117.00   1.00    2.00    --   43.17  77.00 -90.00  105
 23  \w     83.00 178.00   1.00    8.00    --  111.00  61.00 150.00   95
 24  \w     66.00 178.00   1.00    8.00    --  111.00  15.00  60.00  112
 25  \w     80.00 178.00   1.00    8.00    --  111.00  77.00  60.00   98
 26  \w     83.00 178.00   1.00    8.00    --  111.00  61.00-120.00   95
;
_diffrn_measurement_device 'four-circle diffractometer'
_diffrn_measurement_device_type 'Rigaku Oxford Diffraction SuperNova'
_diffrn_measurement_method '\w scans'
_diffrn_orient_matrix_type 'CrysAlisPro convention (1999,Acta A55,543-557)'
_diffrn_orient_matrix_UB_11 0.1465592000
_diffrn_orient_matrix_UB_12 0.0827318000
_diffrn_orient_matrix_UB_13 0.0028452000
_diffrn_orient_matrix_UB_21 0.0300686000
_diffrn_orient_matrix_UB_22 -0.1212617000
_diffrn_orient_matrix_UB_23 -0.0126173000
_diffrn_orient_matrix_UB_31 -0.0338432000
_diffrn_orient_matrix_UB_32 -0.0161795000
_diffrn_orient_matrix_UB_33 -0.0939486000
_diffrn_radiation_monochromator mirror
_diffrn_radiation_probe x-ray
_diffrn_radiation_type 'Cu K\a'
_diffrn_radiation_wavelength 1.54184
_diffrn_reflns_av_R_equivalents 0.0797
_diffrn_reflns_av_unetI/netI 0.0555
_diffrn_reflns_Laue_measured_fraction_full 1.000
_diffrn_reflns_Laue_measured_fraction_max 0.980
_diffrn_reflns_limit_h_max 13
_diffrn_reflns_limit_h_min -13
_diffrn_reflns_limit_k_max 14
_diffrn_reflns_limit_k_min -14
_diffrn_reflns_limit_l_max 17
_diffrn_reflns_limit_l_min -21
_diffrn_reflns_number 29640
_diffrn_reflns_point_group_measured_fraction_full 1.000
_diffrn_reflns_point_group_measured_fraction_max 0.980
_diffrn_reflns_theta_full 67.684
_diffrn_reflns_theta_max 76.188
_diffrn_reflns_theta_min 4.238
_diffrn_source 'micro-focus sealed X-ray tube'
_diffrn_source_current 0.8
_diffrn_source_type 'SuperNova (Cu) X-ray Source'
_diffrn_source_voltage 50
_exptl_absorpt_coefficient_mu 0.911
_exptl_absorpt_correction_T_max 1.000
_exptl_absorpt_correction_T_min 0.868
_exptl_absorpt_correction_type gaussian
_exptl_absorpt_process_details
;
CrysAlisPro 1.171.38.43h (Rigaku Oxford Diffraction, 2015)
Numerical absorption correction based on gaussian integration over
            a multifaceted crystal model
Empirical absorption correction using spherical harmonics,
 implemented in SCALE3 ABSPACK scaling algorithm.
;
_exptl_crystal_colour colourless
_exptl_crystal_colour_primary colourless
_exptl_crystal_density_diffrn 1.172
_exptl_crystal_description block
_exptl_crystal_F_000 728
_exptl_crystal_recrystallization_method 'The material was recrystallised from hexane by slow evaporation'
_exptl_crystal_size_max 0.123
_exptl_crystal_size_mid 0.109
_exptl_crystal_size_min 0.088
_refine_diff_density_max 0.387
_refine_diff_density_min -0.378
_refine_diff_density_rms 0.059
_refine_ls_extinction_method none
_refine_ls_goodness_of_fit_ref 1.031
_refine_ls_hydrogen_treatment constr
_refine_ls_matrix_type full
_refine_ls_number_parameters 461
_refine_ls_number_reflns 7908
_refine_ls_number_restraints 0
_refine_ls_restrained_S_all 1.031
_refine_ls_R_factor_all 0.0616
_refine_ls_R_factor_gt 0.0516
_refine_ls_shift/su_max 0.000
_refine_ls_shift/su_mean 0.000
_refine_ls_structure_factor_coef Fsqd
_refine_ls_weighting_details 'w=1/[\s^2^(Fo^2^)+(0.0817P)^2^+0.3236P] where P=(Fo^2^+2Fc^2^)/3'
_refine_ls_weighting_scheme calc
_refine_ls_wR_factor_gt 0.1342
_refine_ls_wR_factor_ref 0.1442
_reflns_Friedel_coverage 0.000
_reflns_number_gt 6635
_reflns_number_total 7908
_reflns_threshold_expression 'I > 2\s(I)'
_cod_data_source_file c7cc08415c2.cif
_cod_data_source_block mc16110
_cod_depositor_comments 'Adding full bibliography for 7120958--7120959.cif.'
_cod_original_cell_volume 1928.70(11)
_cod_database_code 7120959
_chemical_oxdiff_formula 'C56 H70 Al2 O4'
_chemical_oxdiff_usercomment '@ 120 K SU483'
_shelx_space_group_comment
;
The symmetry employed for this shelxl refinement is uniquely defined
by the following loop, which should always be used as a source of
symmetry information in preference to the above space-group names.
They are only intended as comments.
;
_reflns_odcompleteness_completeness 99.99
_reflns_odcompleteness_iscentric 1
_reflns_odcompleteness_theta 68.13
_olex2_refinement_description
;
1. Fixed Uiso
 At 1.2 times of:
  All C(H) groups
 At 1.5 times of:
  All C(H,H,H) groups
2.a Aromatic/amide H refined with riding coordinates:
 C26(H26), C27(H27), C28(H28), C29(H29), C30(H30), C32(H32), C33(H33),
 C34(H34), C35(H35), C36(H36), C38(H38), C39(H39), C40(H40), C41(H41), C42(H42),
  C44(H44), C45(H45), C46(H46), C47(H47), C48(H48)
2.b Idealised Me refined as rotating group:
 C10(H10A,H10B,H10C), C11(H11A,H11B,H11C), C12(H12A,H12B,H12C), C13(H13A,H13B,
 H13C), C14(H14A,H14B,H14C), C20(H20A,H20B,H20C), C21(H21A,H21B,H21C), C22(H22A,
 H22B,H22C), C23(H23A,H23B,H23C), C24(H24A,H24B,H24C)
;
_shelx_shelxl_version_number 2016/6
_olex2_date_sample_data_collection 2016-12-05
_olex2_date_sample_submission 2016-11-21
_olex2_diffrn_ambient_temperature_device 'Oxford Cryosystems Cryostream 700+'
_olex2_exptl_crystal_mounting_method 'The crystal was mounted on a MITIGEN holder in Paratone oil'
_olex2_submission_original_sample_id SU485
_olex2_submission_special_instructions 'No special instructions were received'
_oxdiff_exptl_absorpt_empirical_details
;
Empirical correction (ABSPACK) includes:
- Absorption correction using spherical harmonics
- Frame scaling
;
_oxdiff_exptl_absorpt_empirical_full_max 1.466
_oxdiff_exptl_absorpt_empirical_full_min 0.818

loop_
_space_group_symop_operation_xyz
'x, y, z'
'-x, -y, -z'

loop_
_atom_site_label
_atom_site_type_symbol
_atom_site_fract_x
_atom_site_fract_y
_atom_site_fract_z
_atom_site_U_iso_or_equiv
_atom_site_adp_type
_atom_site_occupancy
_atom_site_site_symmetry_order
_atom_site_calc_flag
_atom_site_refinement_flags_posn
Al1 Al 0.61391(5) 0.92649(4) 0.28222(3) 0.01726(12) Uani 1 1 d .
Al2 Al 0.30314(5) 0.74706(4) 0.18067(3) 0.01924(13) Uani 1 1 d .
C1 C 0.49678(16) 1.01138(15) 0.24293(11) 0.0200(3) Uani 1 1 d .
C2 C 0.37244(16) 0.93744(15) 0.19614(10) 0.0185(3) Uani 1 1 d .
C3 C 0.37052(17) 0.72077(15) 0.28977(10) 0.0208(3) Uani 1 1 d .
C4 C 0.50046(17) 0.78928(15) 0.32912(10) 0.0195(3) Uani 1 1 d .
C5 C 0.76371(17) 0.84292(17) 0.24135(12) 0.0245(4) Uani 1 1 d .
C6 C 0.81856(17) 0.90366(17) 0.32514(12) 0.0238(3) Uani 1 1 d .
C7 C 0.83787(16) 1.03523(16) 0.33628(11) 0.0205(3) Uani 1 1 d .
C8 C 0.80331(16) 1.05741(16) 0.25709(10) 0.0198(3) Uani 1 1 d .
C9 C 0.75139(17) 0.93729(17) 0.19839(11) 0.0226(3) Uani 1 1 d .
C10 C 0.7246(2) 0.70277(18) 0.20456(15) 0.0357(5) Uani 1 1 d .
H10A H 0.640217 0.652422 0.217505 0.054 Uiso 1 1 calc GR
H10B H 0.794010 0.676132 0.227527 0.054 Uiso 1 1 calc GR
H10C H 0.714168 0.688533 0.144691 0.054 Uiso 1 1 calc GR
C11 C 0.8616(2) 0.8459(2) 0.39160(14) 0.0336(4) Uani 1 1 d .
H11A H 0.843708 0.881149 0.443370 0.050 Uiso 1 1 calc GR
H11B H 0.957185 0.866288 0.398691 0.050 Uiso 1 1 calc GR
H11C H 0.812111 0.752701 0.376141 0.050 Uiso 1 1 calc GR
C12 C 0.90249(18) 1.13546(18) 0.41579(11) 0.0272(4) Uani 1 1 d .
H12A H 0.880316 1.209638 0.412364 0.041 Uiso 1 1 calc GR
H12B H 0.999299 1.162337 0.425645 0.041 Uiso 1 1 calc GR
H12C H 0.869960 1.099716 0.461168 0.041 Uiso 1 1 calc GR
C13 C 0.83100(18) 1.18559(17) 0.23745(12) 0.0254(4) Uani 1 1 d .
H13A H 0.765233 1.176154 0.188689 0.038 Uiso 1 1 calc GR
H13B H 0.920500 1.219832 0.226560 0.038 Uiso 1 1 calc GR
H13C H 0.825364 1.244591 0.284262 0.038 Uiso 1 1 calc GR
C14 C 0.7064(2) 0.9187(2) 0.10738(12) 0.0322(4) Uani 1 1 d .
H14A H 0.678586 0.828329 0.080156 0.048 Uiso 1 1 calc GR
H14B H 0.780000 0.971721 0.085929 0.048 Uiso 1 1 calc GR
H14C H 0.631298 0.944040 0.096602 0.048 Uiso 1 1 calc GR
C15 C 0.2946(2) 0.61609(18) 0.06279(12) 0.0285(4) Uani 1 1 d .
C16 C 0.22581(19) 0.69291(17) 0.03914(11) 0.0249(4) Uani 1 1 d .
C17 C 0.11567(18) 0.66747(17) 0.07687(11) 0.0261(4) Uani 1 1 d .
C18 C 0.1129(2) 0.57089(18) 0.12181(12) 0.0314(4) Uani 1 1 d .
C19 C 0.2211(2) 0.53717(18) 0.11069(12) 0.0323(4) Uani 1 1 d .
C20 C 0.4067(2) 0.6009(2) 0.02825(15) 0.0444(6) Uani 1 1 d .
H20A H 0.456261 0.679039 0.011441 0.067 Uiso 1 1 calc GR
H20B H 0.370737 0.527853 -0.019609 0.067 Uiso 1 1 calc GR
H20C H 0.466325 0.585811 0.070303 0.067 Uiso 1 1 calc GR
C21 C 0.2682(2) 0.78334(19) -0.01522(12) 0.0333(4) Uani 1 1 d .
H21A H 0.200830 0.817994 -0.027687 0.050 Uiso 1 1 calc GR
H21B H 0.278143 0.737650 -0.066537 0.050 Uiso 1 1 calc GR
H21C H 0.353544 0.853732 0.012889 0.050 Uiso 1 1 calc GR
C22 C 0.0082(2) 0.7178(2) 0.06511(14) 0.0379(5) Uani 1 1 d .
H22A H -0.012280 0.741945 0.118387 0.057 Uiso 1 1 calc GR
H22B H -0.072049 0.651119 0.027607 0.057 Uiso 1 1 calc GR
H22C H 0.038854 0.793062 0.041678 0.057 Uiso 1 1 calc GR
C23 C 0.0023(2) 0.5079(3) 0.16327(14) 0.0505(7) Uani 1 1 d .
H23A H 0.030933 0.460511 0.199776 0.076 Uiso 1 1 calc GR
H23B H -0.076832 0.448665 0.121410 0.076 Uiso 1 1 calc GR
H23C H -0.018975 0.573760 0.195548 0.076 Uiso 1 1 calc GR
C24 C 0.2565(3) 0.4363(2) 0.14126(16) 0.0524(7) Uani 1 1 d .
H24A H 0.343538 0.476760 0.179736 0.079 Uiso 1 1 calc GR
H24B H 0.260183 0.375701 0.094589 0.079 Uiso 1 1 calc GR
H24C H 0.188905 0.390424 0.169437 0.079 Uiso 1 1 calc GR
C25 C 0.54845(17) 1.15380(16) 0.27310(13) 0.0264(4) Uani 1 1 d .
C26 C 0.60596(19) 1.20673(19) 0.35700(14) 0.0335(4) Uani 1 1 d .
H26 H 0.605102 1.151224 0.392950 0.040 Uiso 1 1 calc R
C27 C 0.6645(2) 1.3390(2) 0.3891(2) 0.0528(7) Uani 1 1 d .
H27 H 0.702103 1.372886 0.446372 0.063 Uiso 1 1 calc R
C28 C 0.6675(2) 1.4205(2) 0.3372(2) 0.0658(10) Uani 1 1 d .
H28 H 0.708203 1.510687 0.358514 0.079 Uiso 1 1 calc R
C29 C 0.6113(3) 1.3705(2) 0.2540(3) 0.0670(10) Uani 1 1 d .
H29 H 0.613527 1.426762 0.218485 0.080 Uiso 1 1 calc R
C30 C 0.5511(2) 1.2380(2) 0.22179(18) 0.0441(6) Uani 1 1 d .
H30 H 0.511784 1.205011 0.164689 0.053 Uiso 1 1 calc R
C31 C 0.27254(16) 0.99315(15) 0.17340(10) 0.0197(3) Uani 1 1 d .
C32 C 0.26302(18) 1.04449(16) 0.10442(11) 0.0237(3) Uani 1 1 d .
H32 H 0.324044 1.047218 0.069780 0.028 Uiso 1 1 calc R
C33 C 0.1661(2) 1.09161(18) 0.08546(11) 0.0271(4) Uani 1 1 d .
H33 H 0.161211 1.125730 0.038128 0.032 Uiso 1 1 calc R
C34 C 0.07648(19) 1.08890(19) 0.13557(13) 0.0297(4) Uani 1 1 d .
H34 H 0.010658 1.121689 0.122837 0.036 Uiso 1 1 calc R
C35 C 0.08334(18) 1.03812(19) 0.20435(12) 0.0291(4) Uani 1 1 d .
H35 H 0.022855 1.036709 0.239204 0.035 Uiso 1 1 calc R
C36 C 0.17955(17) 0.98924(17) 0.22192(11) 0.0241(3) Uani 1 1 d .
H36 H 0.181968 0.952262 0.268130 0.029 Uiso 1 1 calc R
C37 C 0.26976(17) 0.64165(16) 0.33148(10) 0.0222(3) Uani 1 1 d .
C38 C 0.1822(2) 0.69208(17) 0.36030(12) 0.0282(4) Uani 1 1 d .
H38 H 0.192368 0.776092 0.355879 0.034 Uiso 1 1 calc R
C39 C 0.0807(2) 0.62244(19) 0.39519(12) 0.0318(4) Uani 1 1 d .
H39 H 0.023535 0.659325 0.414851 0.038 Uiso 1 1 calc R
C40 C 0.0633(2) 0.49847(19) 0.40122(12) 0.0320(4) Uani 1 1 d .
H40 H -0.007134 0.449504 0.423673 0.038 Uiso 1 1 calc R
C41 C 0.1495(2) 0.44751(18) 0.37416(13) 0.0317(4) Uani 1 1 d .
H41 H 0.138861 0.363512 0.378879 0.038 Uiso 1 1 calc R
C42 C 0.25230(18) 0.51820(17) 0.33994(12) 0.0276(4) Uani 1 1 d .
H42 H 0.311089 0.481864 0.322181 0.033 Uiso 1 1 calc R
C43 C 0.55429(16) 0.78295(16) 0.41398(11) 0.0208(3) Uani 1 1 d .
C44 C 0.56578(18) 0.67302(17) 0.43259(12) 0.0256(4) Uani 1 1 d .
H44 H 0.533854 0.596549 0.390488 0.031 Uiso 1 1 calc R
C45 C 0.6232(2) 0.67376(19) 0.51176(13) 0.0312(4) Uani 1 1 d .
H45 H 0.630442 0.598173 0.522985 0.037 Uiso 1 1 calc R
C46 C 0.6699(2) 0.7840(2) 0.57429(12) 0.0341(4) Uani 1 1 d .
H46 H 0.709587 0.784511 0.628165 0.041 Uiso 1 1 calc R
C47 C 0.6581(2) 0.8937(2) 0.55736(12) 0.0329(4) Uani 1 1 d .
H47 H 0.688289 0.969193 0.600085 0.039 Uiso 1 1 calc R
C48 C 0.60223(19) 0.89353(18) 0.47808(12) 0.0268(4) Uani 1 1 d .
H48 H 0.596433 0.969804 0.467150 0.032 Uiso 1 1 calc R

loop_
_atom_site_aniso_label
_atom_site_aniso_U_11
_atom_site_aniso_U_22
_atom_site_aniso_U_33
_atom_site_aniso_U_23
_atom_site_aniso_U_13
_atom_site_aniso_U_12
Al1 0.0152(2) 0.0162(2) 0.0187(2) 0.00381(17) 0.00243(18) 0.00500(18)
Al2 0.0196(2) 0.0160(2) 0.0171(2) 0.00191(18) -0.00049(19) 0.00392(18)
C1 0.0193(8) 0.0178(8) 0.0232(8) 0.0064(6) 0.0058(6) 0.0068(6)
C2 0.0194(8) 0.0197(7) 0.0168(7) 0.0046(6) 0.0033(6) 0.0083(6)
C3 0.0231(8) 0.0149(7) 0.0203(8) 0.0040(6) 0.0020(7) 0.0041(6)
C4 0.0213(8) 0.0183(7) 0.0191(8) 0.0045(6) 0.0038(6) 0.0082(6)
C5 0.0209(8) 0.0212(8) 0.0313(9) 0.0060(7) 0.0093(7) 0.0068(6)
C6 0.0188(8) 0.0239(8) 0.0297(9) 0.0107(7) 0.0059(7) 0.0074(6)
C7 0.0155(7) 0.0232(8) 0.0210(8) 0.0060(6) 0.0031(6) 0.0057(6)
C8 0.0175(7) 0.0218(8) 0.0197(8) 0.0052(6) 0.0038(6) 0.0073(6)
C9 0.0193(8) 0.0237(8) 0.0231(9) 0.0037(7) 0.0049(6) 0.0074(6)
C10 0.0366(11) 0.0230(9) 0.0477(12) 0.0040(8) 0.0130(9) 0.0125(8)
C11 0.0280(9) 0.0405(11) 0.0412(11) 0.0244(9) 0.0084(8) 0.0170(8)
C12 0.0213(8) 0.0287(9) 0.0226(9) 0.0044(7) -0.0007(7) 0.0025(7)
C13 0.0262(9) 0.0237(8) 0.0285(9) 0.0103(7) 0.0099(7) 0.0091(7)
C14 0.0318(10) 0.0357(10) 0.0219(9) 0.0034(8) 0.0068(8) 0.0063(8)
C15 0.0324(10) 0.0230(8) 0.0242(9) -0.0029(7) -0.0031(7) 0.0114(7)
C16 0.0279(9) 0.0215(8) 0.0178(8) -0.0009(6) -0.0013(7) 0.0062(7)
C17 0.0221(8) 0.0248(8) 0.0218(8) -0.0012(7) -0.0027(7) 0.0040(7)
C18 0.0296(10) 0.0248(9) 0.0214(9) -0.0009(7) -0.0043(7) -0.0033(7)
C19 0.0422(11) 0.0187(8) 0.0235(9) -0.0019(7) -0.0081(8) 0.0066(8)
C20 0.0404(12) 0.0461(12) 0.0396(12) -0.0137(10) 0.0000(10) 0.0226(10)
C21 0.0439(11) 0.0272(9) 0.0222(9) 0.0052(7) 0.0040(8) 0.0081(8)
C22 0.0234(9) 0.0422(11) 0.0372(11) -0.0054(9) -0.0068(8) 0.0120(8)
C23 0.0379(12) 0.0500(14) 0.0289(11) 0.0061(10) -0.0020(9) -0.0167(10)
C24 0.084(2) 0.0235(10) 0.0385(12) 0.0003(9) -0.0138(12) 0.0219(11)
C25 0.0148(8) 0.0185(8) 0.0419(11) 0.0035(7) 0.0019(7) 0.0052(6)
C26 0.0236(9) 0.0267(9) 0.0425(11) -0.0050(8) 0.0088(8) 0.0064(7)
C27 0.0257(10) 0.0316(12) 0.0796(19) -0.0229(12) 0.0068(11) 0.0042(8)
C28 0.0295(12) 0.0173(10) 0.134(3) -0.0061(14) 0.0024(15) 0.0067(8)
C29 0.0348(12) 0.0224(11) 0.134(3) 0.0289(15) -0.0078(16) 0.0060(10)
C30 0.0253(10) 0.0237(10) 0.0747(17) 0.0192(10) -0.0072(10) 0.0038(8)
C31 0.0179(7) 0.0184(7) 0.0195(8) 0.0020(6) -0.0004(6) 0.0061(6)
C32 0.0261(8) 0.0235(8) 0.0224(8) 0.0051(7) 0.0058(7) 0.0109(7)
C33 0.0325(10) 0.0276(9) 0.0237(9) 0.0071(7) 0.0018(7) 0.0161(8)
C34 0.0244(9) 0.0319(9) 0.0328(10) 0.0033(8) -0.0002(8) 0.0153(7)
C35 0.0211(8) 0.0379(10) 0.0276(9) 0.0033(8) 0.0050(7) 0.0130(8)
C36 0.0208(8) 0.0280(9) 0.0208(8) 0.0050(7) 0.0026(7) 0.0078(7)
C37 0.0207(8) 0.0196(8) 0.0180(8) 0.0046(6) -0.0024(6) 0.0012(6)
C38 0.0321(10) 0.0215(8) 0.0264(9) 0.0047(7) 0.0051(8) 0.0065(7)
C39 0.0309(10) 0.0300(10) 0.0285(10) 0.0036(8) 0.0072(8) 0.0066(8)
C40 0.0266(9) 0.0306(10) 0.0282(9) 0.0099(8) 0.0029(8) -0.0005(7)
C41 0.0290(10) 0.0228(9) 0.0357(10) 0.0125(8) 0.0005(8) 0.0017(7)
C42 0.0224(8) 0.0234(9) 0.0329(10) 0.0096(7) 0.0005(7) 0.0052(7)
C43 0.0168(7) 0.0228(8) 0.0221(8) 0.0077(6) 0.0041(6) 0.0062(6)
C44 0.0219(8) 0.0231(8) 0.0282(9) 0.0084(7) 0.0005(7) 0.0058(7)
C45 0.0292(9) 0.0309(10) 0.0339(10) 0.0173(8) 0.0029(8) 0.0098(8)
C46 0.0326(10) 0.0443(11) 0.0232(9) 0.0142(8) 0.0013(8) 0.0119(9)
C47 0.0354(10) 0.0362(10) 0.0214(9) 0.0023(8) 0.0012(8) 0.0116(8)
C48 0.0288(9) 0.0264(9) 0.0249(9) 0.0056(7) 0.0044(7) 0.0115(7)

loop_
_atom_type_symbol
_atom_type_description
_atom_type_scat_dispersion_real
_atom_type_scat_dispersion_imag
_atom_type_scat_source
C C 0.0181 0.0091 'International Tables Vol C Tables 4.2.6.8 and 6.1.1.4'
H H 0.0000 0.0000 'International Tables Vol C Tables 4.2.6.8 and 6.1.1.4'
Al Al 0.2130 0.2455 'International Tables Vol C Tables 4.2.6.8 and 6.1.1.4'

loop_
_exptl_crystal_face_index_h
_exptl_crystal_face_index_k
_exptl_crystal_face_index_l
_exptl_crystal_face_perp_dist
0 1 -11 0.0346
-2 -1 11 0.0612
7 -1 -4 0.0299
-6 1 7 0.0608
-7 1 0 0.0649
0 1 10 0.0695
-1 7 2 0.0684
-2 7 -4 0.0570
1 -7 -2 0.0421
2 -7 5 0.0514
-1 -6 0 0.0331
0 -6 8 0.0397
-6 6 0 0.0577
-5 6 -5 0.0532
-3 3 9 0.0664
-7 2 3 0.0543

loop_
_geom_angle_atom_site_label_1
_geom_angle_atom_site_label_2
_geom_angle_atom_site_label_3
_geom_angle
C1 Al1 C5 141.77(7)
C1 Al1 C6 157.13(7)
C1 Al1 C7 123.01(7)
C1 Al1 C8 98.25(7)
C1 Al1 C9 106.84(7)
C4 Al1 C1 104.90(7)
C4 Al1 C5 101.87(6)
C4 Al1 C6 96.85(7)
C4 Al1 C7 121.89(7)
C4 Al1 C8 156.30(7)
C4 Al1 C9 135.00(7)
C5 Al1 C6 34.59(7)
C7 Al1 C5 59.67(6)
C7 Al1 C6 35.37(6)
C8 Al1 C5 60.74(6)
C8 Al1 C6 59.58(6)
C8 Al1 C7 36.72(6)
C9 Al1 C5 36.82(6)
C9 Al1 C6 59.89(6)
C9 Al1 C7 61.68(6)
C9 Al1 C8 37.46(6)
C2 Al2 C15 122.16(7)
C2 Al2 C16 97.56(7)
C2 Al2 C17 105.19(7)
C2 Al2 C18 139.27(8)
C2 Al2 C19 157.32(7)
C3 Al2 C2 104.56(7)
C3 Al2 C15 120.38(7)
C3 Al2 C16 155.82(7)
C3 Al2 C17 140.82(7)
C3 Al2 C18 105.85(7)
C3 Al2 C19 96.59(7)
C15 Al2 C16 36.37(6)
C15 Al2 C17 60.56(7)
C15 Al2 C18 60.97(8)
C15 Al2 C19 36.54(8)
C17 Al2 C16 35.72(7)
C18 Al2 C16 60.52(7)
C18 Al2 C17 36.79(7)
C18 Al2 C19 36.16(8)
C19 Al2 C16 60.30(7)
C19 Al2 C17 60.46(7)
C2 C1 Al1 119.06(12)
C2 C1 C25 123.89(15)
C25 C1 Al1 116.85(12)
C1 C2 Al2 119.26(12)
C1 C2 C31 121.97(14)
C31 C2 Al2 116.96(11)
C4 C3 Al2 119.59(12)
C4 C3 C37 121.96(15)
C37 C3 Al2 117.68(12)
C3 C4 Al1 118.89(12)
C3 C4 C43 122.28(15)
C43 C4 Al1 117.78(12)
C6 C5 Al1 75.35(10)
C6 C5 C9 108.20(15)
C6 C5 C10 125.05(18)
C9 C5 Al1 66.91(9)
C9 C5 C10 126.75(18)
C10 C5 Al1 123.17(13)
C5 C6 Al1 70.07(10)
C5 C6 C7 108.40(16)
C5 C6 C11 126.91(17)
C7 C6 Al1 68.25(9)
C7 C6 C11 124.50(18)
C11 C6 Al1 131.36(12)
C6 C7 Al1 76.38(10)
C6 C7 C12 125.32(16)
C8 C7 Al1 69.54(9)
C8 C7 C6 107.77(15)
C8 C7 C12 126.32(16)
C12 C7 Al1 126.57(11)
C7 C8 Al1 73.74(9)
C7 C8 C13 126.09(16)
C9 C8 Al1 70.14(9)
C9 C8 C7 107.88(15)
C9 C8 C13 125.69(16)
C13 C8 Al1 126.95(12)
C5 C9 Al1 76.26(10)
C5 C9 C14 127.19(16)
C8 C9 Al1 72.41(10)
C8 C9 C5 107.50(15)
C8 C9 C14 125.01(16)
C14 C9 Al1 121.89(13)
C5 C10 H10A 109.5
C5 C10 H10B 109.5
C5 C10 H10C 109.5
H10A C10 H10B 109.5
H10A C10 H10C 109.5
H10B C10 H10C 109.5
C6 C11 H11A 109.5
C6 C11 H11B 109.5
C6 C11 H11C 109.5
H11A C11 H11B 109.5
H11A C11 H11C 109.5
H11B C11 H11C 109.5
C7 C12 H12A 109.5
C7 C12 H12B 109.5
C7 C12 H12C 109.5
H12A C12 H12B 109.5
H12A C12 H12C 109.5
H12B C12 H12C 109.5
C8 C13 H13A 109.5
C8 C13 H13B 109.5
C8 C13 H13C 109.5
H13A C13 H13B 109.5
H13A C13 H13C 109.5
H13B C13 H13C 109.5
C9 C14 H14A 109.5
C9 C14 H14B 109.5
C9 C14 H14C 109.5
H14A C14 H14B 109.5
H14A C14 H14C 109.5
H14B C14 H14C 109.5
C16 C15 Al2 73.98(10)
C16 C15 C20 125.3(2)
C19 C15 Al2 72.73(11)
C19 C15 C16 108.17(18)
C19 C15 C20 125.37(19)
C20 C15 Al2 129.02(14)
C15 C16 Al2 69.65(10)
C15 C16 C21 124.18(18)
C17 C16 Al2 71.21(10)
C17 C16 C15 107.69(17)
C17 C16 C21 128.13(18)
C21 C16 Al2 124.05(13)
C16 C17 Al2 73.07(10)
C16 C17 C18 108.20(17)
C16 C17 C22 127.24(18)
C18 C17 Al2 70.79(10)
C18 C17 C22 124.16(18)
C22 C17 Al2 127.55(13)
C17 C18 Al2 72.42(10)
C17 C18 C23 124.3(2)
C19 C18 Al2 72.49(11)
C19 C18 C17 107.70(18)
C19 C18 C23 127.6(2)
C23 C18 Al2 126.51(14)
C15 C19 Al2 70.74(10)
C15 C19 C24 123.8(2)
C18 C19 Al2 71.35(11)
C18 C19 C15 108.08(17)
C18 C19 C24 128.1(2)
C24 C19 Al2 124.15(14)
C15 C20 H20A 109.5
C15 C20 H20B 109.5
C15 C20 H20C 109.5
H20A C20 H20B 109.5
H20A C20 H20C 109.5
H20B C20 H20C 109.5
C16 C21 H21A 109.5
C16 C21 H21B 109.5
C16 C21 H21C 109.5
H21A C21 H21B 109.5
H21A C21 H21C 109.5
H21B C21 H21C 109.5
C17 C22 H22A 109.5
C17 C22 H22B 109.5
C17 C22 H22C 109.5
H22A C22 H22B 109.5
H22A C22 H22C 109.5
H22B C22 H22C 109.5
C18 C23 H23A 109.5
C18 C23 H23B 109.5
C18 C23 H23C 109.5
H23A C23 H23B 109.5
H23A C23 H23C 109.5
H23B C23 H23C 109.5
C19 C24 H24A 109.5
C19 C24 H24B 109.5
C19 C24 H24C 109.5
H24A C24 H24B 109.5
H24A C24 H24C 109.5
H24B C24 H24C 109.5
C26 C25 C1 118.02(17)
C30 C25 C1 123.99(19)
C30 C25 C26 117.84(19)
C25 C26 H26 119.2
C27 C26 C25 121.6(2)
C27 C26 H26 119.2
C26 C27 H27 120.2
C28 C27 C26 119.6(3)
C28 C27 H27 120.2
C27 C28 H28 120.1
C27 C28 C29 119.9(2)
C29 C28 H28 120.1
C28 C29 H29 119.6
C28 C29 C30 120.7(3)
C30 C29 H29 119.6
C25 C30 H30 119.8
C29 C30 C25 120.4(3)
C29 C30 H30 119.8
C32 C31 C2 124.06(15)
C36 C31 C2 118.48(15)
C36 C31 C32 117.41(16)
C31 C32 H32 119.3
C33 C32 C31 121.36(16)
C33 C32 H32 119.3
C32 C33 H33 119.9
C34 C33 C32 120.11(17)
C34 C33 H33 119.9
C33 C34 H34 120.1
C33 C34 C35 119.78(17)
C35 C34 H34 120.1
C34 C35 H35 120.2
C34 C35 C36 119.55(17)
C36 C35 H35 120.2
C31 C36 H36 119.1
C35 C36 C31 121.76(17)
C35 C36 H36 119.1
C38 C37 C3 117.91(16)
C42 C37 C3 124.68(16)
C42 C37 C38 117.32(16)
C37 C38 H38 119.1
C39 C38 C37 121.82(18)
C39 C38 H38 119.1
C38 C39 H39 120.1
C38 C39 C40 119.86(19)
C40 C39 H39 120.1
C39 C40 H40 120.4
C41 C40 C39 119.28(18)
C41 C40 H40 120.4
C40 C41 H41 119.6
C40 C41 C42 120.76(18)
C42 C41 H41 119.6
C37 C42 H42 119.5
C41 C42 C37 120.94(18)
C41 C42 H42 119.5
C44 C43 C4 123.22(16)
C44 C43 C48 117.50(16)
C48 C43 C4 119.20(15)
C43 C44 H44 119.4
C45 C44 C43 121.15(18)
C45 C44 H44 119.4
C44 C45 H45 119.8
C46 C45 C44 120.47(18)
C46 C45 H45 119.8
C45 C46 H46 120.3
C45 C46 C47 119.31(18)
C47 C46 H46 120.3
C46 C47 H47 119.9
C46 C47 C48 120.28(19)
C48 C47 H47 119.9
C43 C48 H48 119.4
C47 C48 C43 121.29(17)
C47 C48 H48 119.4

loop_
_geom_bond_atom_site_label_1
_geom_bond_atom_site_label_2
_geom_bond_distance
Al1 C1 1.9928(17)
Al1 C4 1.9870(17)
Al1 C5 2.3300(17)
Al1 C6 2.3978(18)
Al1 C7 2.2915(17)
Al1 C8 2.2363(17)
Al1 C9 2.2064(17)
Al2 C2 1.9995(17)
Al2 C3 1.9990(18)
Al2 C15 2.2599(19)
Al2 C16 2.3168(18)
Al2 C17 2.2928(18)
Al2 C18 2.2712(19)
Al2 C19 2.2860(18)
C1 C2 1.362(2)
C1 C25 1.496(2)
C2 C31 1.503(2)
C3 C4 1.363(2)
C3 C37 1.504(2)
C4 C43 1.495(2)
C5 C6 1.407(3)
C5 C9 1.438(3)
C5 C10 1.506(2)
C6 C7 1.428(2)
C6 C11 1.501(2)
C7 C8 1.427(2)
C7 C12 1.504(2)
C8 C9 1.427(2)
C8 C13 1.499(2)
C9 C14 1.500(3)
C10 H10A 0.9800
C10 H10B 0.9800
C10 H10C 0.9800
C11 H11A 0.9800
C11 H11B 0.9800
C11 H11C 0.9800
C12 H12A 0.9800
C12 H12B 0.9800
C12 H12C 0.9800
C13 H13A 0.9800
C13 H13B 0.9800
C13 H13C 0.9800
C14 H14A 0.9800
C14 H14B 0.9800
C14 H14C 0.9800
C15 C16 1.430(3)
C15 C19 1.425(3)
C15 C20 1.497(3)
C16 C17 1.414(3)
C16 C21 1.493(3)
C17 C18 1.440(3)
C17 C22 1.505(3)
C18 C19 1.414(3)
C18 C23 1.508(3)
C19 C24 1.498(3)
C20 H20A 0.9800
C20 H20B 0.9800
C20 H20C 0.9800
C21 H21A 0.9800
C21 H21B 0.9800
C21 H21C 0.9800
C22 H22A 0.9800
C22 H22B 0.9800
C22 H22C 0.9800
C23 H23A 0.9800
C23 H23B 0.9800
C23 H23C 0.9800
C24 H24A 0.9800
C24 H24B 0.9800
C24 H24C 0.9800
C25 C26 1.400(3)
C25 C30 1.399(3)
C26 H26 0.9500
C26 C27 1.395(3)
C27 H27 0.9500
C27 C28 1.381(5)
C28 H28 0.9500
C28 C29 1.383(5)
C29 H29 0.9500
C29 C30 1.397(3)
C30 H30 0.9500
C31 C32 1.398(2)
C31 C36 1.397(2)
C32 H32 0.9500
C32 C33 1.390(2)
C33 H33 0.9500
C33 C34 1.388(3)
C34 H34 0.9500
C34 C35 1.388(3)
C35 H35 0.9500
C35 C36 1.393(3)
C36 H36 0.9500
C37 C38 1.403(3)
C37 C42 1.399(2)
C38 H38 0.9500
C38 C39 1.391(3)
C39 H39 0.9500
C39 C40 1.393(3)
C40 H40 0.9500
C40 C41 1.383(3)
C41 H41 0.9500
C41 C42 1.399(3)
C42 H42 0.9500
C43 C44 1.399(2)
C43 C48 1.403(3)
C44 H44 0.9500
C44 C45 1.393(3)
C45 H45 0.9500
C45 C46 1.386(3)
C46 H46 0.9500
C46 C47 1.388(3)
C47 H47 0.9500
C47 C48 1.391(3)
C48 H48 0.9500

loop_
_geom_torsion_atom_site_label_1
_geom_torsion_atom_site_label_2
_geom_torsion_atom_site_label_3
_geom_torsion_atom_site_label_4
_geom_torsion
Al1 C1 C2 Al2 7.84(18)
Al1 C1 C2 C31 172.05(12)
Al1 C1 C25 C26 -45.7(2)
Al1 C1 C25 C30 129.77(17)
Al1 C4 C43 C44 -124.44(15)
Al1 C4 C43 C48 52.25(19)
Al1 C5 C6 C7 -57.58(12)
Al1 C5 C6 C11 127.35(18)
Al1 C5 C9 C8 66.21(11)
Al1 C5 C9 C14 -119.82(18)
Al1 C6 C7 C8 -62.91(11)
Al1 C6 C7 C12 125.43(17)
Al1 C7 C8 C9 -62.23(11)
Al1 C7 C8 C13 124.21(17)
Al1 C8 C9 C5 -68.83(12)
Al1 C8 C9 C14 117.04(17)
Al2 C2 C31 C32 -108.29(17)
Al2 C2 C31 C36 69.02(18)
Al2 C3 C4 Al1 6.43(18)
Al2 C3 C4 C43 174.43(12)
Al2 C3 C37 C38 -67.91(19)
Al2 C3 C37 C42 108.61(18)
Al2 C15 C16 C17 -61.39(12)
Al2 C15 C16 C21 118.03(17)
Al2 C15 C19 C18 61.93(13)
Al2 C15 C19 C24 -118.79(19)
Al2 C16 C17 C18 -62.47(12)
Al2 C16 C17 C22 124.66(18)
Al2 C17 C18 C19 -64.38(13)
Al2 C17 C18 C23 122.64(19)
Al2 C18 C19 C15 -61.54(13)
Al2 C18 C19 C24 119.2(2)
C1 C2 C31 C32 87.2(2)
C1 C2 C31 C36 -95.5(2)
C1 C25 C26 C27 175.62(17)
C1 C25 C30 C29 -174.6(2)
C2 C1 C25 C26 129.19(18)
C2 C1 C25 C30 -55.4(3)
C2 C31 C32 C33 178.29(16)
C2 C31 C36 C35 -179.54(16)
C3 C4 C43 C44 67.4(2)
C3 C4 C43 C48 -115.88(19)
C3 C37 C38 C39 176.10(17)
C3 C37 C42 C41 -175.17(17)
C4 C3 C37 C38 102.0(2)
C4 C3 C37 C42 -81.5(2)
C4 C43 C44 C45 176.48(17)
C4 C43 C48 C47 -177.41(17)
C5 C6 C7 Al1 58.70(12)
C5 C6 C7 C8 -4.21(19)
C5 C6 C7 C12 -175.88(15)
C6 C5 C9 Al1 -64.55(12)
C6 C5 C9 C8 1.66(19)
C6 C5 C9 C14 175.63(17)
C6 C7 C8 Al1 67.45(12)
C6 C7 C8 C9 5.22(18)
C6 C7 C8 C13 -168.34(16)
C7 C8 C9 Al1 64.58(11)
C7 C8 C9 C5 -4.25(18)
C7 C8 C9 C14 -178.38(16)
C9 C5 C6 Al1 59.16(12)
C9 C5 C6 C7 1.58(19)
C9 C5 C6 C11 -173.49(17)
C10 C5 C6 Al1 -120.49(18)
C10 C5 C6 C7 -178.07(16)
C10 C5 C6 C11 6.9(3)
C10 C5 C9 Al1 115.08(18)
C10 C5 C9 C8 -178.70(17)
C10 C5 C9 C14 -4.7(3)
C11 C6 C7 Al1 -126.09(17)
C11 C6 C7 C8 171.00(16)
C11 C6 C7 C12 -0.7(3)
C12 C7 C8 Al1 -120.99(16)
C12 C7 C8 C9 176.78(15)
C12 C7 C8 C13 3.2(3)
C13 C8 C9 Al1 -121.83(16)
C13 C8 C9 C5 169.34(16)
C13 C8 C9 C14 -4.8(3)
C15 C16 C17 Al2 60.39(12)
C15 C16 C17 C18 -2.1(2)
C15 C16 C17 C22 -174.95(17)
C16 C15 C19 Al2 -66.03(12)
C16 C15 C19 C18 -4.1(2)
C16 C15 C19 C24 175.18(18)
C16 C17 C18 Al2 63.95(12)
C16 C17 C18 C19 -0.4(2)
C16 C17 C18 C23 -173.42(18)
C17 C18 C19 Al2 64.33(12)
C17 C18 C19 C15 2.8(2)
C17 C18 C19 C24 -176.45(19)
C19 C15 C16 Al2 65.20(13)
C19 C15 C16 C17 3.8(2)
C19 C15 C16 C21 -176.77(17)
C20 C15 C16 Al2 -126.8(2)
C20 C15 C16 C17 171.79(18)
C20 C15 C16 C21 -8.8(3)
C20 C15 C19 Al2 126.0(2)
C20 C15 C19 C18 -172.06(18)
C20 C15 C19 C24 7.2(3)
C21 C16 C17 Al2 -119.00(19)
C21 C16 C17 C18 178.53(18)
C21 C16 C17 C22 5.7(3)
C22 C17 C18 Al2 -122.92(17)
C22 C17 C18 C19 172.70(17)
C22 C17 C18 C23 -0.3(3)
C23 C18 C19 Al2 -123.0(2)
C23 C18 C19 C15 175.48(18)
C23 C18 C19 C24 -3.8(3)
C25 C1 C2 Al2 -166.91(14)
C25 C1 C2 C31 -2.7(3)
C25 C26 C27 C28 -0.7(3)
C26 C25 C30 C29 0.9(3)
C26 C27 C28 C29 0.8(4)
C27 C28 C29 C30 0.0(4)
C28 C29 C30 C25 -0.8(4)
C30 C25 C26 C27 -0.1(3)
C31 C32 C33 C34 0.3(3)
C32 C31 C36 C35 -2.0(3)
C32 C33 C34 C35 -0.5(3)
C33 C34 C35 C36 -0.6(3)
C34 C35 C36 C31 1.9(3)
C36 C31 C32 C33 0.9(3)
C37 C3 C4 Al1 -163.25(13)
C37 C3 C4 C43 4.7(2)
C37 C38 C39 C40 -0.8(3)
C38 C37 C42 C41 1.4(3)
C38 C39 C40 C41 1.6(3)
C39 C40 C41 C42 -0.9(3)
C40 C41 C42 C37 -0.6(3)
C42 C37 C38 C39 -0.7(3)
C43 C44 C45 C46 0.3(3)
C44 C43 C48 C47 -0.5(3)
C44 C45 C46 C47 0.4(3)
C45 C46 C47 C48 -1.2(3)
C46 C47 C48 C43 1.3(3)
C48 C43 C44 C45 -0.3(3)

loop_
_exptl_oxdiff_crystal_face_indexfrac_h
_exptl_oxdiff_crystal_face_indexfrac_k
_exptl_oxdiff_crystal_face_indexfrac_l
_exptl_oxdiff_crystal_face_x
_exptl_oxdiff_crystal_face_y
_exptl_oxdiff_crystal_face_z
0.0014 1.0006 -11.0040 0.0517 0.0176 1.0176
-2.0008 -1.0001 11.0046 -0.3447 -0.0777 -0.9500
6.9982 -1.0013 -4.0036 0.9314 0.3824 0.1555
-5.9988 1.0009 7.0043 -0.7764 -0.3901 -0.4712
-6.9978 1.0016 0.0022 -0.9427 -0.3319 0.2204
-0.0010 0.9993 10.0035 0.1110 -0.2474 -0.9559
-0.9989 6.9996 2.0005 0.4384 -0.9041 -0.2674
-1.9979 7.0002 -4.0013 0.2749 -0.8584 0.3303
0.9989 -6.9996 -2.0005 -0.4384 0.9041 0.2674
1.9978 -7.0003 5.0016 -0.2721 0.8458 -0.4242
-1.0006 -5.9993 0.0008 -0.6430 0.6974 0.1309
-0.0018 -6.0000 8.0033 -0.4739 0.6265 -0.6548
-5.9973 6.0010 0.0015 -0.3825 -0.9080 0.1057
-4.9971 6.0010 -5.0006 -0.2501 -0.8149 0.5418
-2.9997 3.0000 9.0039 -0.1658 -0.5676 -0.7929
-6.9979 2.0013 3.0032 -0.8515 -0.4910 -0.0777
